data_7115986
loop_
_publ_author_name
'Jiang-Kai Qiu'
'Wen-Juan Hao'
'De-Cai Wang'
'Ping Wei'
'Jun Sun'
'Bo Jiang'
'Shu-Jiang Tu'

_publ_section_title
;
 Selective sulfonylation and diazotization of indoles
;
_journal_name_full Chem.Commun.
_journal_page_first 14782
_journal_paper_doi 10.1039/C4cc06795A
_journal_volume 50
_journal_year 2014
_chemical_formula_sum 'C22 H19 N3 O4 S2'
_chemical_formula_weight 453.52
_chemical_name_systematic
; 
 ? 
;
_space_group_IT_number 14
_symmetry_cell_setting monoclinic
_symmetry_space_group_name_Hall '-P 2ybc'
_symmetry_space_group_name_H-M 'P 1 21/c 1'
_atom_sites_solution_hydrogens geom
_atom_sites_solution_primary direct
_atom_sites_solution_secondary difmap
_audit_creation_method SHELXL-97
_cell_angle_alpha 90.00
_cell_angle_beta 105.968(2)
_cell_angle_gamma 90.00
_cell_formula_units_Z 4
_cell_length_a 10.0474(9)
_cell_length_b 16.5840(14)
_cell_length_c 13.7955(12)
_cell_measurement_reflns_used 1084
_cell_measurement_temperature 298(2)
_cell_measurement_theta_max 19.149
_cell_measurement_theta_min 2.443
_cell_volume 2210.0(3)
_computing_cell_refinement 'Bruker SMART'
_computing_data_collection 'Bruker SMART'
_computing_data_reduction 'Bruker SAINT'
_computing_molecular_graphics 'Bruker SHELXTL'
_computing_publication_material 'Bruker SHELXTL'
_computing_structure_refinement 'SHELXL-97 (Sheldrick, 1997)'
_computing_structure_solution 'SHELXS-97 (Sheldrick, 1990)'
_diffrn_ambient_temperature 298(2)
_diffrn_measured_fraction_theta_full 0.998
_diffrn_measured_fraction_theta_max 0.998
_diffrn_measurement_device_type 'CCD area detector'
_diffrn_measurement_method 'phi and omega scans'
_diffrn_radiation_monochromator graphite
_diffrn_radiation_source 'fine-focus sealed tube'
_diffrn_radiation_type MoK\a
_diffrn_radiation_wavelength 0.71073
_diffrn_reflns_av_R_equivalents 0.1187
_diffrn_reflns_av_sigmaI/netI 0.1642
_diffrn_reflns_limit_h_max 8
_diffrn_reflns_limit_h_min -11
_diffrn_reflns_limit_k_max 19
_diffrn_reflns_limit_k_min -19
_diffrn_reflns_limit_l_max 16
_diffrn_reflns_limit_l_min -14
_diffrn_reflns_number 10990
_diffrn_reflns_theta_full 25.01
_diffrn_reflns_theta_max 25.01
_diffrn_reflns_theta_min 2.44
_exptl_absorpt_coefficient_mu 0.275
_exptl_absorpt_correction_T_max 0.9652
_exptl_absorpt_correction_T_min 0.9197
_exptl_absorpt_correction_type multi-scan
_exptl_absorpt_process_details sadabs
_exptl_crystal_colour red
_exptl_crystal_density_diffrn 1.363
_exptl_crystal_density_method 'not measured'
_exptl_crystal_description block
_exptl_crystal_F_000 944
_exptl_crystal_size_max 0.31
_exptl_crystal_size_mid 0.27
_exptl_crystal_size_min 0.13
_refine_diff_density_max 0.294
_refine_diff_density_min -0.266
_refine_diff_density_rms 0.056
_refine_ls_extinction_method none
_refine_ls_goodness_of_fit_ref 0.894
_refine_ls_hydrogen_treatment constr
_refine_ls_matrix_type full
_refine_ls_number_parameters 280
_refine_ls_number_reflns 3895
_refine_ls_number_restraints 0
_refine_ls_restrained_S_all 0.894
_refine_ls_R_factor_all 0.1663
_refine_ls_R_factor_gt 0.0630
_refine_ls_shift/su_max 0.000
_refine_ls_shift/su_mean 0.000
_refine_ls_structure_factor_coef Fsqd
_refine_ls_weighting_details 'calc w=1/[\s^2^(Fo^2^)+(0.0004P)^2^+0.0000P] where P=(Fo^2^+2Fc^2^)/3'
_refine_ls_weighting_scheme calc
_refine_ls_wR_factor_gt 0.0877
_refine_ls_wR_factor_ref 0.1054
_reflns_number_gt 1456
_reflns_number_total 3895
_reflns_threshold_expression >2sigma(I)
_cod_data_source_file c4cc06795a2.cif
_cod_data_source_block 140719e
_cod_original_sg_symbol_H-M P2(1)/c
_cod_database_code 7115986

loop_
_symmetry_equiv_pos_as_xyz
'x, y, z'
'-x, y+1/2, -z+1/2'
'-x, -y, -z'
'x, -y-1/2, z-1/2'

loop_
_atom_site_label
_atom_site_type_symbol
_atom_site_fract_x
_atom_site_fract_y
_atom_site_fract_z
_atom_site_U_iso_or_equiv
_atom_site_adp_type
_atom_site_occupancy
_atom_site_symmetry_multiplicity
_atom_site_calc_flag
_atom_site_refinement_flags
N1 N 0.2149(3) -0.02501(19) 0.0823(3) 0.0504(10) Uani 1 1 d .
H1 H 0.2595 -0.0457 0.0434 0.060 Uiso 1 1 calc R
N2 N 0.3571(4) 0.0942(2) 0.1325(3) 0.0512(10) Uani 1 1 d .
N3 N 0.4316(4) 0.0688(2) 0.0786(3) 0.0622(12) Uani 1 1 d .
O1 O 0.3016(3) 0.16284(16) 0.3143(2) 0.0739(10) Uani 1 1 d .
O2 O 0.0796(3) 0.11556(16) 0.3393(2) 0.0721(10) Uani 1 1 d .
O3 O 0.5964(4) 0.12740(17) -0.0083(3) 0.1082(15) Uani 1 1 d .
O4 O 0.6780(3) 0.09907(17) 0.1735(3) 0.1108(15) Uani 1 1 d .
S1 S 0.16001(14) 0.13923(7) 0.27309(10) 0.0584(4) Uani 1 1 d .
S2 S 0.57370(15) 0.12980(7) 0.08874(14) 0.0748(5) Uani 1 1 d .
C1 C 0.2487(5) 0.0447(3) 0.1363(3) 0.0449(12) Uani 1 1 d .
C2 C 0.1543(4) 0.0589(2) 0.1903(3) 0.0446(12) Uani 1 1 d .
C3 C 0.0566(5) -0.0050(2) 0.1683(3) 0.0465(12) Uani 1 1 d .
C4 C 0.0980(5) -0.0564(3) 0.1006(3) 0.0457(12) Uani 1 1 d .
C5 C 0.0266(5) -0.1268(2) 0.0627(4) 0.0583(13) Uani 1 1 d .
H5 H 0.0563 -0.1606 0.0190 0.070 Uiso 1 1 calc R
C6 C -0.0886(5) -0.1435(3) 0.0927(4) 0.0630(14) Uani 1 1 d .
H6 H -0.1376 -0.1906 0.0700 0.076 Uiso 1 1 calc R
C7 C -0.1353(5) -0.0927(3) 0.1560(4) 0.0684(16) Uani 1 1 d .
H7 H -0.2171 -0.1053 0.1717 0.082 Uiso 1 1 calc R
C8 C -0.0646(5) -0.0244(3) 0.1961(3) 0.0546(13) Uani 1 1 d .
H8 H -0.0955 0.0082 0.2404 0.065 Uiso 1 1 calc R
C9 C 0.0731(5) 0.2189(2) 0.1968(3) 0.0477(12) Uani 1 1 d .
C10 C -0.0603(5) 0.2367(3) 0.1945(4) 0.0653(15) Uani 1 1 d .
H10 H -0.1056 0.2068 0.2328 0.078 Uiso 1 1 calc R
C11 C -0.1283(5) 0.3002(3) 0.1339(4) 0.0781(17) Uani 1 1 d .
H11 H -0.2190 0.3129 0.1324 0.094 Uiso 1 1 calc R
C12 C -0.0615(6) 0.3437(3) 0.0768(4) 0.0656(15) Uani 1 1 d .
C13 C 0.0724(5) 0.3249(3) 0.0801(4) 0.0622(14) Uani 1 1 d .
H13 H 0.1182 0.3543 0.0416 0.075 Uiso 1 1 calc R
C14 C 0.1394(5) 0.2629(3) 0.1399(4) 0.0552(13) Uani 1 1 d .
H14 H 0.2305 0.2506 0.1419 0.066 Uiso 1 1 calc R
C15 C -0.1374(5) 0.4117(3) 0.0114(4) 0.109(2) Uani 1 1 d .
H15A H -0.2297 0.3947 -0.0226 0.163 Uiso 1 1 calc R
H15B H -0.0893 0.4259 -0.0374 0.163 Uiso 1 1 calc R
H15C H -0.1412 0.4576 0.0529 0.163 Uiso 1 1 calc R
C16 C 0.5291(4) 0.2271(3) 0.1142(4) 0.0524(13) Uani 1 1 d .
C17 C 0.5529(5) 0.2535(3) 0.2113(4) 0.0715(16) Uani 1 1 d .
H17 H 0.5906 0.2185 0.2643 0.086 Uiso 1 1 calc R
C18 C 0.5214(5) 0.3317(4) 0.2314(4) 0.0810(18) Uani 1 1 d .
H18 H 0.5383 0.3491 0.2978 0.097 Uiso 1 1 calc R
C19 C 0.4654(5) 0.3837(3) 0.1539(5) 0.0713(16) Uani 1 1 d .
C20 C 0.4400(4) 0.3572(3) 0.0575(4) 0.0655(15) Uani 1 1 d .
H20 H 0.4003 0.3923 0.0049 0.079 Uiso 1 1 calc R
C21 C 0.4715(4) 0.2789(3) 0.0350(4) 0.0578(14) Uani 1 1 d .
H21 H 0.4544 0.2618 -0.0315 0.069 Uiso 1 1 calc R
C22 C 0.4289(6) 0.4694(3) 0.1768(5) 0.127(3) Uani 1 1 d .
H22A H 0.4612 0.5065 0.1349 0.190 Uiso 1 1 calc R
H22B H 0.4723 0.4814 0.2464 0.190 Uiso 1 1 calc R
H22C H 0.3303 0.4743 0.1635 0.190 Uiso 1 1 calc R

loop_
_atom_site_aniso_label
_atom_site_aniso_U_11
_atom_site_aniso_U_22
_atom_site_aniso_U_33
_atom_site_aniso_U_23
_atom_site_aniso_U_13
_atom_site_aniso_U_12
N1 0.059(3) 0.049(2) 0.048(3) -0.006(2) 0.023(2) 0.008(2)
N2 0.048(3) 0.058(2) 0.051(3) 0.004(2) 0.020(2) 0.007(2)
N3 0.051(3) 0.061(3) 0.082(4) -0.005(2) 0.030(2) 0.004(2)
O1 0.065(2) 0.083(2) 0.064(3) -0.0091(19) 0.0015(18) -0.0121(18)
O2 0.105(3) 0.077(2) 0.049(2) -0.0065(18) 0.045(2) -0.0010(19)
O3 0.164(4) 0.060(2) 0.151(4) -0.005(2) 0.128(3) 0.003(2)
O4 0.056(2) 0.083(2) 0.185(5) 0.060(3) 0.019(3) 0.0175(19)
S1 0.0680(9) 0.0616(8) 0.0474(9) -0.0070(7) 0.0190(7) -0.0046(7)
S2 0.0653(10) 0.0570(9) 0.1189(16) 0.0119(10) 0.0535(10) 0.0088(8)
C1 0.046(3) 0.042(3) 0.048(3) 0.003(3) 0.015(3) 0.001(2)
C2 0.047(3) 0.051(3) 0.036(3) 0.000(2) 0.012(2) 0.003(3)
C3 0.055(3) 0.044(3) 0.040(3) 0.000(2) 0.013(3) 0.004(3)
C4 0.045(3) 0.055(3) 0.039(3) 0.007(3) 0.014(2) 0.000(3)
C5 0.061(3) 0.049(3) 0.067(4) -0.003(3) 0.021(3) 0.000(3)
C6 0.064(4) 0.057(3) 0.067(4) 0.006(3) 0.016(3) -0.008(3)
C7 0.055(3) 0.068(3) 0.083(5) 0.006(3) 0.021(3) -0.006(3)
C8 0.053(3) 0.059(3) 0.055(4) 0.010(3) 0.021(3) 0.002(3)
C9 0.050(3) 0.050(3) 0.048(4) -0.010(2) 0.023(3) -0.002(3)
C10 0.057(4) 0.064(3) 0.085(5) -0.005(3) 0.035(3) -0.016(3)
C11 0.049(4) 0.079(4) 0.110(6) 0.000(4) 0.030(4) 0.005(3)
C12 0.059(4) 0.049(3) 0.090(5) 0.003(3) 0.024(3) 0.006(3)
C13 0.066(4) 0.056(3) 0.071(4) -0.001(3) 0.028(3) -0.003(3)
C14 0.058(3) 0.059(3) 0.057(4) -0.008(3) 0.030(3) -0.003(3)
C15 0.092(4) 0.086(4) 0.146(7) 0.039(4) 0.028(4) 0.023(3)
C16 0.052(3) 0.045(3) 0.064(4) 0.000(3) 0.023(3) 0.002(2)
C17 0.061(3) 0.092(4) 0.061(5) 0.012(4) 0.016(3) 0.003(3)
C18 0.063(4) 0.116(5) 0.061(5) -0.029(4) 0.014(3) -0.008(4)
C19 0.061(4) 0.076(4) 0.069(5) -0.024(4) 0.004(3) -0.011(3)
C20 0.069(3) 0.053(3) 0.066(4) -0.001(3) 0.005(3) 0.013(3)
C21 0.066(3) 0.059(3) 0.047(4) -0.005(3) 0.013(3) 0.003(3)
C22 0.133(5) 0.085(4) 0.153(7) -0.062(4) 0.025(5) 0.005(4)

loop_
_atom_type_symbol
_atom_type_description
_atom_type_scat_dispersion_real
_atom_type_scat_dispersion_imag
_atom_type_scat_source
C C 0.0033 0.0016 'International Tables Vol C Tables 4.2.6.8 and 6.1.1.4'
H H 0.0000 0.0000 'International Tables Vol C Tables 4.2.6.8 and 6.1.1.4'
N N 0.0061 0.0033 'International Tables Vol C Tables 4.2.6.8 and 6.1.1.4'
O O 0.0106 0.0060 'International Tables Vol C Tables 4.2.6.8 and 6.1.1.4'
S S 0.1246 0.1234 'International Tables Vol C Tables 4.2.6.8 and 6.1.1.4'

loop_
_geom_angle_atom_site_label_1
_geom_angle_atom_site_label_2
_geom_angle_atom_site_label_3
_geom_angle
C1 N1 C4 108.5(4)
C1 N1 H1 125.7
C4 N1 H1 125.7
N3 N2 C1 115.2(4)
N2 N3 S2 111.6(3)
O2 S1 O1 119.7(2)
O2 S1 C2 106.6(2)
O1 S1 C2 108.6(2)
O2 S1 C9 108.2(2)
O1 S1 C9 107.9(2)
C2 S1 C9 105.0(2)
O3 S2 O4 119.3(3)
O3 S2 N3 104.6(2)
O4 S2 N3 105.12(19)
O3 S2 C16 109.5(2)
O4 S2 C16 109.7(3)
N3 S2 C16 107.93(19)
N1 C1 N2 124.4(4)
N1 C1 C2 109.5(4)
N2 C1 C2 125.9(4)
C1 C2 C3 107.2(4)
C1 C2 S1 125.5(4)
C3 C2 S1 127.3(3)
C4 C3 C8 118.5(4)
C4 C3 C2 106.3(4)
C8 C3 C2 135.2(4)
N1 C4 C5 128.8(4)
N1 C4 C3 108.5(4)
C5 C4 C3 122.7(4)
C6 C5 C4 116.7(5)
C6 C5 H5 121.7
C4 C5 H5 121.7
C5 C6 C7 122.1(5)
C5 C6 H6 119.0
C7 C6 H6 119.0
C8 C7 C6 122.0(5)
C8 C7 H7 119.0
C6 C7 H7 119.0
C7 C8 C3 117.9(5)
C7 C8 H8 121.0
C3 C8 H8 121.0
C10 C9 C14 120.1(4)
C10 C9 S1 119.8(4)
C14 C9 S1 120.1(4)
C9 C10 C11 119.4(5)
C9 C10 H10 120.3
C11 C10 H10 120.3
C12 C11 C10 120.2(5)
C12 C11 H11 119.9
C10 C11 H11 119.9
C13 C12 C11 119.5(5)
C13 C12 C15 121.2(5)
C11 C12 C15 119.3(5)
C12 C13 C14 120.3(5)
C12 C13 H13 119.8
C14 C13 H13 119.8
C9 C14 C13 120.4(4)
C9 C14 H14 119.8
C13 C14 H14 119.8
C12 C15 H15A 109.5
C12 C15 H15B 109.5
H15A C15 H15B 109.5
C12 C15 H15C 109.5
H15A C15 H15C 109.5
H15B C15 H15C 109.5
C17 C16 C21 119.8(4)
C17 C16 S2 120.7(5)
C21 C16 S2 119.4(4)
C16 C17 C18 120.7(5)
C16 C17 H17 119.7
C18 C17 H17 119.7
C19 C18 C17 120.1(5)
C19 C18 H18 119.9
C17 C18 H18 119.9
C20 C19 C18 119.3(5)
C20 C19 C22 121.0(6)
C18 C19 C22 119.7(6)
C19 C20 C21 121.9(5)
C19 C20 H20 119.1
C21 C20 H20 119.1
C16 C21 C20 118.3(4)
C16 C21 H21 120.9
C20 C21 H21 120.9
C19 C22 H22A 109.5
C19 C22 H22B 109.5
H22A C22 H22B 109.5
C19 C22 H22C 109.5
H22A C22 H22C 109.5
H22B C22 H22C 109.5

loop_
_geom_bond_atom_site_label_1
_geom_bond_atom_site_label_2
_geom_bond_distance
N1 C1 1.366(5)
N1 C4 1.370(4)
N1 H1 0.8600
N2 N3 1.265(4)
N2 C1 1.377(5)
N3 S2 1.723(3)
O1 S1 1.434(3)
O2 S1 1.431(3)
O3 S2 1.419(3)
O4 S2 1.433(3)
S1 C2 1.746(4)
S1 C9 1.764(4)
S2 C16 1.736(4)
C1 C2 1.378(5)
C2 C3 1.420(5)
C3 C4 1.408(5)
C3 C8 1.411(5)
C4 C5 1.394(5)
C5 C6 1.361(5)
C5 H5 0.9300
C6 C7 1.385(6)
C6 H6 0.9300
C7 C8 1.370(5)
C7 H7 0.9300
C8 H8 0.9300
C9 C10 1.363(5)
C9 C14 1.370(5)
C10 C11 1.400(6)
C10 H10 0.9300
C11 C12 1.372(6)
C11 H11 0.9300
C12 C13 1.370(6)
C12 C15 1.512(6)
C13 C14 1.374(5)
C13 H13 0.9300
C14 H14 0.9300
C15 H15A 0.9600
C15 H15B 0.9600
C15 H15C 0.9600
C16 C17 1.366(6)
C16 C21 1.385(5)
C17 C18 1.381(6)
C17 H17 0.9300
C18 C19 1.368(6)
C18 H18 0.9300
C19 C20 1.356(6)
C19 C22 1.523(6)
C20 C21 1.391(5)
C20 H20 0.9300
C21 H21 0.9300
C22 H22A 0.9600
C22 H22B 0.9600
C22 H22C 0.9600

loop_
_geom_torsion_atom_site_label_1
_geom_torsion_atom_site_label_2
_geom_torsion_atom_site_label_3
_geom_torsion_atom_site_label_4
_geom_torsion
C1 N2 N3 S2 -174.0(3)
N2 N3 S2 O3 -146.1(3)
N2 N3 S2 O4 87.5(4)
N2 N3 S2 C16 -29.5(4)
C4 N1 C1 N2 -176.9(4)
C4 N1 C1 C2 0.2(5)
N3 N2 C1 N1 -3.9(6)
N3 N2 C1 C2 179.5(4)
N1 C1 C2 C3 -0.3(5)
N2 C1 C2 C3 176.8(4)
N1 C1 C2 S1 177.7(3)
N2 C1 C2 S1 -5.2(7)
O2 S1 C2 C1 -158.5(4)
O1 S1 C2 C1 -28.3(5)
C9 S1 C2 C1 86.8(4)
O2 S1 C2 C3 19.1(4)
O1 S1 C2 C3 149.3(4)
C9 S1 C2 C3 -95.6(4)
C1 C2 C3 C4 0.3(5)
S1 C2 C3 C4 -177.7(3)
C1 C2 C3 C8 -177.9(5)
S1 C2 C3 C8 4.2(7)
C1 N1 C4 C5 -179.5(4)
C1 N1 C4 C3 0.0(5)
C8 C3 C4 N1 178.4(4)
C2 C3 C4 N1 -0.1(5)
C8 C3 C4 C5 -2.1(6)
C2 C3 C4 C5 179.4(4)
N1 C4 C5 C6 -179.3(4)
C3 C4 C5 C6 1.2(6)
C4 C5 C6 C7 1.4(7)
C5 C6 C7 C8 -3.2(7)
C6 C7 C8 C3 2.2(7)
C4 C3 C8 C7 0.3(6)
C2 C3 C8 C7 178.3(5)
O2 S1 C9 C10 -12.2(4)
O1 S1 C9 C10 -143.0(4)
C2 S1 C9 C10 101.4(4)
O2 S1 C9 C14 167.8(3)
O1 S1 C9 C14 37.0(4)
C2 S1 C9 C14 -78.6(4)
C14 C9 C10 C11 -0.2(7)
S1 C9 C10 C11 179.8(4)
C9 C10 C11 C12 0.5(8)
C10 C11 C12 C13 -0.5(8)
C10 C11 C12 C15 179.6(5)
C11 C12 C13 C14 0.1(7)
C15 C12 C13 C14 -180.0(5)
C10 C9 C14 C13 -0.2(7)
S1 C9 C14 C13 179.8(3)
C12 C13 C14 C9 0.2(7)
O3 S2 C16 C17 -154.8(4)
O4 S2 C16 C17 -22.1(4)
N3 S2 C16 C17 91.9(4)
O3 S2 C16 C21 23.9(4)
O4 S2 C16 C21 156.6(3)
N3 S2 C16 C21 -89.4(4)
C21 C16 C17 C18 -0.7(7)
S2 C16 C17 C18 177.9(4)
C16 C17 C18 C19 0.2(8)
C17 C18 C19 C20 0.7(8)
C17 C18 C19 C22 179.1(4)
C18 C19 C20 C21 -1.1(8)
C22 C19 C20 C21 -179.5(4)
C17 C16 C21 C20 0.3(6)
S2 C16 C21 C20 -178.4(3)
C19 C20 C21 C16 0.7(7)
